data_7058518
loop_
_publ_author_name
'Sasaki, Isabelle'
'Amabilino, Silvia'
'Mallet-Ladeira, Sonia'
'Tass\'e, Marine'
'Sournia-Saquet, Alix'
'Lacroix, Pascal G.'
'Malfant, Isabelle'

_publ_section_title
;
 Further studies on the photoreactivities of ruthenium--nitrosyl complexes
 with terpyridyl ligands
;
_journal_issue 28
_journal_name_full 'New Journal of Chemistry'
_journal_page_first 11241
_journal_paper_doi 10.1039/C9NJ02398D
_journal_volume 43
_journal_year 2019
_chemical_compound_source 'synthesis as described'
_chemical_formula_moiety 'C27 H27 Cl2 N5 Ru, F6 P'
_chemical_formula_sum 'C27 H27 Cl2 F6 N5 P Ru'
_chemical_formula_weight 738.48
_space_group_IT_number 15
_space_group_name_Hall '-C 2yc'
_space_group_name_H-M_alt 'C 1 2/c 1'
_symmetry_cell_setting monoclinic
_symmetry_Int_Tables_number 15
_symmetry_space_group_name_Hall '-C 2yc'
_symmetry_space_group_name_H-M 'C 1 2/c 1'
_atom_sites_solution_hydrogens geom
_audit_update_record
;
2019-04-23 deposited with the CCDC.    2019-06-21 downloaded from the CCDC.
;
_cell_angle_alpha 90
_cell_angle_beta 106.784(3)
_cell_angle_gamma 90
_cell_formula_units_Z 4
_cell_length_a 8.5133(9)
_cell_length_b 39.637(4)
_cell_length_c 10.0803(11)
_cell_measurement_reflns_used 3569
_cell_measurement_temperature 298(2)
_cell_measurement_theta_max 25.24
_cell_measurement_theta_min 2.35
_cell_volume 3256.6(6)
_computing_cell_refinement 'APEX2 and SAINT'
_computing_data_collection APEX2
_computing_data_reduction SAINT
_computing_molecular_graphics 'Ortep-3 for Windows (Farrugia, 1997)'
_computing_publication_material 'WinGX publication routines (Farrugia, 1999)'
_computing_structure_refinement 'SHELXL-2016/6 (Sheldrick, 2016)'
_computing_structure_solution 'SHELXS-97 (Sheldrick, 2008)'
_diffrn_ambient_temperature 298(2)
_diffrn_measured_fraction_theta_full 0.991
_diffrn_measured_fraction_theta_max 0.992
_diffrn_measurement_device_type 'Bruker Kappa APEX II Quazar'
_diffrn_measurement_method 'phi and omega scans'
_diffrn_radiation_monochromator 'multilayer optics'
_diffrn_radiation_source 'microfocus sealed tube'
_diffrn_radiation_type MoK\a
_diffrn_radiation_wavelength 0.71073
_diffrn_reflns_av_R_equivalents 0.0544
_diffrn_reflns_av_unetI/netI 0.0519
_diffrn_reflns_Laue_measured_fraction_full 0.991
_diffrn_reflns_Laue_measured_fraction_max 0.992
_diffrn_reflns_limit_h_max 10
_diffrn_reflns_limit_h_min -10
_diffrn_reflns_limit_k_max 49
_diffrn_reflns_limit_k_min -44
_diffrn_reflns_limit_l_max 12
_diffrn_reflns_limit_l_min -12
_diffrn_reflns_number 13715
_diffrn_reflns_point_group_measured_fraction_full 0.991
_diffrn_reflns_point_group_measured_fraction_max 0.992
_diffrn_reflns_theta_full 25.242
_diffrn_reflns_theta_max 26.372
_diffrn_reflns_theta_min 5.107
_diffrn_standards_decay_% 0
_diffrn_standards_interval_count 0
_diffrn_standards_interval_time 0
_diffrn_standards_number 0
_exptl_absorpt_coefficient_mu 0.754
_exptl_absorpt_correction_T_max 0.7459
_exptl_absorpt_correction_T_min 0.6348
_exptl_absorpt_correction_type multi-scan
_exptl_absorpt_process_details 'SADABS (Bruker-AXS)'
_exptl_crystal_colour colourless
_exptl_crystal_density_diffrn 1.506
_exptl_crystal_density_method 'not measured'
_exptl_crystal_description block
_exptl_crystal_F_000 1484
_exptl_crystal_size_max 0.2
_exptl_crystal_size_mid 0.2
_exptl_crystal_size_min 0.2
_refine_diff_density_max 1.002
_refine_diff_density_min -0.556
_refine_diff_density_rms 0.086
_refine_ls_extinction_method none
_refine_ls_goodness_of_fit_ref 1.082
_refine_ls_hydrogen_treatment constr
_refine_ls_matrix_type full
_refine_ls_number_parameters 310
_refine_ls_number_reflns 3323
_refine_ls_number_restraints 422
_refine_ls_restrained_S_all 1.046
_refine_ls_R_factor_all 0.0715
_refine_ls_R_factor_gt 0.047
_refine_ls_shift/su_max 0.004
_refine_ls_shift/su_mean 0
_refine_ls_structure_factor_coef Fsqd
_refine_ls_weighting_details 'w=1/[\s^2^(Fo^2^)+(0.0548P)^2^+5.0060P] where P=(Fo^2^+2Fc^2^)/3'
_refine_ls_weighting_scheme calc
_refine_ls_wR_factor_gt 0.1064
_refine_ls_wR_factor_ref 0.1175
_reflns_Friedel_coverage 0
_reflns_number_gt 2539
_reflns_number_total 3323
_reflns_threshold_expression 'I > 2\s(I)'
_cod_data_source_file c9nj02398d2.cif
_cod_data_source_block IS300915
_cod_depositor_comments 'Adding full bibliography for 7058517--7058520.cif.'
_cod_original_sg_symbol_H-M 'C 2/c'
_cod_database_code 7058518

loop_
_symmetry_equiv_pos_as_xyz
'x, y, z'
'-x, y, -z+1/2'
'x+1/2, y+1/2, z'
'-x+1/2, y+1/2, -z+1/2'
'-x, -y, -z'
'x, -y, z-1/2'
'-x+1/2, -y+1/2, -z'
'x+1/2, -y+1/2, z-1/2'

loop_
_atom_site_label
_atom_site_type_symbol
_atom_site_fract_x
_atom_site_fract_y
_atom_site_fract_z
_atom_site_U_iso_or_equiv
_atom_site_adp_type
_atom_site_occupancy
_atom_site_site_symmetry_order
_atom_site_calc_flag
_atom_site_refinement_flags_posn
_atom_site_refinement_flags_adp
_atom_site_refinement_flags_occupancy
_atom_site_disorder_assembly
_atom_site_disorder_group
C13 C 1 0.90040(16) 0.25 0.065(2) Uani 1 2 d S T P . .
C14 C 1 0.9376(2) 0.25 0.141(5) Uani 1 2 d S T P . .
H14A H 0.912191 0.945691 0.283549 0.212 Uiso 0.5 1 calc R U P . .
H14B H 0.985035 0.945691 0.157381 0.212 Uiso 0.5 1 calc R U P . .
H14C H 1.102774 0.945691 0.30907 0.212 Uiso 0.5 1 calc R U P . .
C1 C 0.6284(5) 0.83331(10) 0.1266(4) 0.0373(9) Uani 1 1 d . . . . .
H1 H 0.653029 0.856221 0.134071 0.045 Uiso 1 1 calc R U . . .
C2 C 0.4674(5) 0.82336(11) 0.0748(4) 0.0385(9) Uani 1 1 d . . . . .
H2 H 0.384552 0.839413 0.048606 0.046 Uiso 1 1 calc R U . . .
C3 C 0.4301(5) 0.79000(11) 0.0621(4) 0.0370(9) Uani 1 1 d . . . . .
H3 H 0.321772 0.783071 0.026109 0.044 Uiso 1 1 calc R U . . .
C4 C 0.5536(5) 0.76651(10) 0.1026(4) 0.0324(8) Uani 1 1 d . . . . .
H4 H 0.5292 0.743596 0.094251 0.039 Uiso 1 1 calc R U . . .
C5 C 0.7134(4) 0.77709(9) 0.1557(3) 0.0261(8) Uani 1 1 d . . . . .
C6 C 0.8550(4) 0.75402(9) 0.2034(3) 0.0266(8) Uani 1 1 d . . . . .
C7 C 0.8540(4) 0.71959(9) 0.2035(4) 0.0284(8) Uani 1 1 d . . . . .
H7 H 0.754619 0.708201 0.172127 0.034 Uiso 1 1 calc R U . . .
C8 C 1 0.70101(12) 0.25 0.0290(11) Uani 1 2 d S T P . .
C9 C 1 0.66437(14) 0.25 0.0402(14) Uani 1 2 d S T P . .
C10 C 0.8565(7) 0.64571(12) 0.2255(6) 0.0727(17) Uani 1 1 d . . . . .
H10 H 0.757158 0.657069 0.208983 0.087 Uiso 1 1 calc R U . . .
C11 C 0.8562(9) 0.61118(14) 0.2249(8) 0.105(3) Uani 1 1 d . . . . .
H11 H 0.756549 0.599858 0.207172 0.126 Uiso 1 1 calc R U . . .
C12 C 1 0.59251(18) 0.25 0.090(3) Uani 1 2 d S T P B .
N4 N 1 0.87204(11) 0.25 0.0432(12) Uani 1 2 d S T P . .
N1 N 0.7512(4) 0.81071(7) 0.1669(3) 0.0281(7) Uani 1 1 d . . . . .
N2 N 1 0.77073(10) 0.25 0.0239(9) Uani 1 2 d S T P . .
Ru1 Ru 1 0.81973(2) 0.25 0.02804(16) Uani 1 2 d S T P . .
Cl1 Cl 0.97008(12) 0.82099(2) 0.47396(10) 0.0389(2) Uani 1 1 d . . . . .
F5 F 0.633(3) 0.8983(5) 0.324(3) 0.128(4) Uani 0.347(6) 1 d D U P A -1
F1 F 0.594(3) 0.9558(4) 0.358(2) 0.148(4) Uani 0.347(6) 1 d D U P A -1
F2 F 0.405(2) 0.9168(3) 0.372(2) 0.131(3) Uani 0.347(6) 1 d D U P A -1
P1 P 0.499(2) 0.92707(17) 0.261(2) 0.124(2) Uani 0.347(6) 1 d D U P A -1
F4 F 0.594(2) 0.9346(4) 0.1493(18) 0.140(4) Uani 0.347(6) 1 d D U P A -1
F3 F 0.412(3) 0.8969(5) 0.162(3) 0.143(5) Uani 0.347(6) 1 d D U P A -1
F6 F 0.363(2) 0.9542(4) 0.195(3) 0.141(4) Uani 0.347(6) 1 d D U P A -1
F5' F 0.682(3) 0.9456(6) 0.392(4) 0.137(5) Uani 0.153(6) 1 d D U P A -2
F1' F 0.390(4) 0.9556(7) 0.321(5) 0.138(5) Uani 0.153(6) 1 d D U P A -2
F2' F 0.511(5) 0.9075(6) 0.419(3) 0.135(5) Uani 0.153(6) 1 d D U P A -2
P1' P 0.519(3) 0.9299(4) 0.290(3) 0.132(3) Uani 0.153(6) 1 d D U P A -2
F4' F 0.532(5) 0.9539(8) 0.167(4) 0.140(5) Uani 0.153(6) 1 d D U P A -2
F3' F 0.651(4) 0.9044(8) 0.263(4) 0.138(5) Uani 0.153(6) 1 d D U P A -2
F6' F 0.362(4) 0.9122(7) 0.189(4) 0.141(5) Uani 0.153(6) 1 d D U P A -2
N3 N 1 0.55821(16) 0.25 0.121(3) Uani 1 2 d DS T P . .
C15 C 1.151(2) 0.5383(5) 0.314(3) 0.153(11) Uani 0.5 1 d D U P B 1
H15A H 1.22474 0.551394 0.387355 0.184 Uiso 0.5 1 calc R U P B 1
H15B H 1.12225 0.517919 0.35519 0.184 Uiso 0.5 1 calc R U P B 1
C16 C 1.236(3) 0.5290(7) 0.210(3) 0.192(11) Uani 0.5 1 d D U P B 1
H16A H 1.175841 0.511483 0.151155 0.289 Uiso 0.5 1 calc R U P B 1
H16B H 1.344725 0.521055 0.256546 0.289 Uiso 0.5 1 calc R U P B 1
H16C H 1.24313 0.548399 0.155106 0.289 Uiso 0.5 1 calc R U P B 1
C15' C 1.140(3) 0.5386(9) 0.229(3) 0.178(14) Uani 0.5 1 d D U P B 2
H15C H 1.099283 0.51815 0.177502 0.213 Uiso 0.5 1 calc R U P B 2
H15D H 1.19509 0.551865 0.174673 0.213 Uiso 0.5 1 calc R U P B 2
C16' C 1.259(3) 0.5296(6) 0.364(3) 0.223(14) Uani 0.5 1 d D U P B 2
H16D H 1.315809 0.549572 0.406505 0.335 Uiso 0.5 1 calc R U P B 2
H16E H 1.337014 0.513614 0.349222 0.335 Uiso 0.5 1 calc R U P B 2
H16F H 1.201458 0.519907 0.423681 0.335 Uiso 0.5 1 calc R U P B 2

loop_
_atom_site_aniso_label
_atom_site_aniso_U_11
_atom_site_aniso_U_22
_atom_site_aniso_U_33
_atom_site_aniso_U_23
_atom_site_aniso_U_13
_atom_site_aniso_U_12
C13 0.054(5) 0.037(4) 0.101(6) 0 0.016(4) 0
C14 0.139(11) 0.032(4) 0.234(15) 0 0.025(10) 0
C1 0.032(2) 0.039(2) 0.041(2) 0.0001(17) 0.0097(18) 0.0090(18)
C2 0.024(2) 0.056(3) 0.035(2) 0.0029(19) 0.0080(17) 0.0140(19)
C3 0.020(2) 0.059(3) 0.030(2) -0.0066(18) 0.0038(16) -0.0012(18)
C4 0.027(2) 0.042(2) 0.0280(19) -0.0083(16) 0.0074(16) -0.0045(17)
C5 0.0218(19) 0.0344(18) 0.0235(18) -0.0035(15) 0.0087(15) -0.0002(15)
C6 0.020(2) 0.0343(19) 0.0243(19) -0.0032(14) 0.0049(15) -0.0025(14)
C7 0.026(2) 0.0313(18) 0.0262(19) -0.0034(15) 0.0054(16) -0.0056(15)
C8 0.034(3) 0.030(3) 0.024(3) 0 0.009(2) 0
C9 0.050(4) 0.032(3) 0.032(3) 0 0.003(3) 0
C10 0.066(4) 0.037(2) 0.104(5) 0.008(3) 0.006(3) -0.006(2)
C11 0.095(5) 0.036(3) 0.166(7) 0.007(4) 0.009(5) -0.021(3)
C12 0.126(9) 0.030(4) 0.101(7) 0 0.012(6) 0
N4 0.038(3) 0.030(3) 0.059(3) 0 0.010(2) 0
N1 0.0163(16) 0.0367(16) 0.0302(17) -0.0007(13) 0.0048(13) -0.0001(12)
N2 0.015(2) 0.029(2) 0.025(2) 0 0.0027(17) 0
Ru1 0.0204(2) 0.0256(2) 0.0363(3) 0 0.00530(18) 0
Cl1 0.0295(5) 0.0478(5) 0.0384(6) -0.0021(4) 0.0083(4) 0.0016(4)
F5 0.150(8) 0.060(6) 0.213(9) 0.015(6) 0.114(7) 0.001(6)
F1 0.159(9) 0.066(6) 0.243(9) -0.018(7) 0.099(8) -0.020(6)
F2 0.162(8) 0.049(6) 0.227(8) -0.006(6) 0.127(7) 0.005(6)
P1 0.139(4) 0.039(2) 0.230(6) 0.001(5) 0.112(4) -0.010(4)
F4 0.161(8) 0.068(7) 0.232(9) 0.020(7) 0.119(7) 0.005(7)
F3 0.149(10) 0.075(7) 0.238(9) -0.034(7) 0.105(7) -0.007(7)
F6 0.154(7) 0.067(6) 0.233(10) 0.008(7) 0.107(7) 0.012(6)
F5' 0.147(9) 0.059(10) 0.235(11) -0.009(9) 0.104(9) -0.009(8)
F1' 0.151(8) 0.062(8) 0.237(10) 0.000(8) 0.111(8) 0.004(7)
F2' 0.159(10) 0.053(8) 0.226(9) 0.001(8) 0.107(8) -0.003(8)
P1' 0.146(5) 0.051(5) 0.233(7) 0.000(5) 0.110(6) -0.007(5)
F4' 0.153(10) 0.067(8) 0.236(9) 0.008(8) 0.112(8) -0.001(8)
F3' 0.157(8) 0.057(8) 0.232(11) -0.005(8) 0.107(8) 0.006(8)
F6' 0.153(8) 0.065(8) 0.233(9) -0.007(8) 0.102(8) -0.010(7)
N3 0.148(9) 0.028(3) 0.160(9) 0 0.001(7) 0
C15 0.158(19) 0.021(6) 0.25(3) -0.006(13) 0.016(18) 0.004(9)
C16 0.17(3) 0.113(19) 0.28(3) 0.00(2) 0.04(2) 0.012(16)
C15' 0.18(2) 0.075(13) 0.23(3) -0.020(17) -0.014(19) 0.046(14)
C16' 0.16(2) 0.134(19) 0.30(3) 0.04(2) -0.04(2) 0.047(16)

loop_
_atom_type_symbol
_atom_type_description
_atom_type_scat_dispersion_real
_atom_type_scat_dispersion_imag
_atom_type_scat_source
C C 0.0033 0.0016 'International Tables Vol C Tables 4.2.6.8 and 6.1.1.4'
H H 0 0 'International Tables Vol C Tables 4.2.6.8 and 6.1.1.4'
N N 0.0061 0.0033 'International Tables Vol C Tables 4.2.6.8 and 6.1.1.4'
F F 0.0171 0.0103 'International Tables Vol C Tables 4.2.6.8 and 6.1.1.4'
P P 0.1023 0.0942 'International Tables Vol C Tables 4.2.6.8 and 6.1.1.4'
Ru Ru -1.2594 0.8363 'International Tables Vol C Tables 4.2.6.8 and 6.1.1.4'
Cl Cl 0.1484 0.1585 'International Tables Vol C Tables 4.2.6.8 and 6.1.1.4'

loop_
_geom_angle_atom_site_label_1
_geom_angle_atom_site_label_2
_geom_angle_atom_site_label_3
_geom_angle
_geom_angle_site_symmetry_1
_geom_angle_site_symmetry_3
N4 C13 C14 180 . .
C13 C14 H14A 109.5 . .
C13 C14 H14B 109.5 . .
H14A C14 H14B 109.5 . .
C13 C14 H14C 109.5 . .
H14A C14 H14C 109.5 . .
H14B C14 H14C 109.5 . .
C13 C14 H14A 109.478(7) . 2_755
H14A C14 H14A 141.1 . 2_755
H14B C14 H14A 56.3 . 2_755
H14C C14 H14A 56.2 . 2_755
C13 C14 H14B 109.477(7) . 2_755
H14A C14 H14B 56.3 . 2_755
H14B C14 H14B 141.1 . 2_755
H14C C14 H14B 56.2 . 2_755
H14A C14 H14B 109.5 2_755 2_755
C13 C14 H14C 109.478(4) . 2_755
H14A C14 H14C 56.2 . 2_755
H14B C14 H14C 56.3 . 2_755
H14C C14 H14C 141.1 . 2_755
H14A C14 H14C 109.5 2_755 2_755
H14B C14 H14C 109.5 2_755 2_755
N1 C1 C2 121.7(4) . .
N1 C1 H1 119.2 . .
C2 C1 H1 119.2 . .
C3 C2 C1 119.7(4) . .
C3 C2 H2 120.2 . .
C1 C2 H2 120.2 . .
C2 C3 C4 119.6(4) . .
C2 C3 H3 120.2 . .
C4 C3 H3 120.2 . .
C3 C4 C5 119.6(4) . .
C3 C4 H4 120.2 . .
C5 C4 H4 120.2 . .
N1 C5 C4 120.8(3) . .
N1 C5 C6 115.2(3) . .
C4 C5 C6 124.0(3) . .
N2 C6 C7 119.5(3) . .
N2 C6 C5 112.6(3) . .
C7 C6 C5 127.9(3) . .
C6 C7 C8 121.3(3) . .
C6 C7 H7 119.3 . .
C8 C7 H7 119.3 . .
C7 C8 C7 116.7(4) 2_755 .
C7 C8 C9 121.6(2) 2_755 .
C7 C8 C9 121.6(2) . .
C10 C9 C10 115.6(6) 2_755 .
C10 C9 C8 122.2(3) 2_755 .
C10 C9 C8 122.2(3) . .
C11 C10 C9 122.3(6) . .
C11 C10 H10 118.8 . .
C9 C10 H10 118.8 . .
C10 C11 C12 122.1(6) . .
C10 C11 H11 119 . .
C12 C11 H11 119 . .
N3 C12 C11 122.2(3) . .
N3 C12 C11 122.2(3) . 2_755
C11 C12 C11 115.7(7) . 2_755
C13 N4 Ru1 180 . .
C1 N1 C5 118.7(3) . .
C1 N1 Ru1 128.4(3) . .
C5 N1 Ru1 112.9(2) . .
C6 N2 C6 121.7(4) 2_755 .
C6 N2 Ru1 119.1(2) 2_755 .
C6 N2 Ru1 119.1(2) . .
N2 Ru1 N1 80.07(8) . 2_755
N2 Ru1 N1 80.07(8) . .
N1 Ru1 N1 160.14(16) 2_755 .
N2 Ru1 N4 180 . .
N1 Ru1 N4 99.93(8) 2_755 .
N1 Ru1 N4 99.93(8) . .
N2 Ru1 Cl1 91.23(3) . .
N1 Ru1 Cl1 89.84(8) 2_755 .
N1 Ru1 Cl1 90.58(8) . .
N4 Ru1 Cl1 88.77(3) . .
N2 Ru1 Cl1 91.23(3) . 2_755
N1 Ru1 Cl1 90.58(8) 2_755 2_755
N1 Ru1 Cl1 89.84(8) . 2_755
N4 Ru1 Cl1 88.77(3) . 2_755
Cl1 Ru1 Cl1 177.55(5) . 2_755
F1 P1 F6 87.3(8) . .
F1 P1 F4 91.7(10) . .
F6 P1 F4 92.2(10) . .
F1 P1 F3 176.8(12) . .
F6 P1 F3 95.5(12) . .
F4 P1 F3 86.5(11) . .
F1 P1 F2 91.2(10) . .
F6 P1 F2 90.5(10) . .
F4 P1 F2 176.2(9) . .
F3 P1 F2 90.5(11) . .
F1 P1 F5 95.2(12) . .
F6 P1 F5 177.5(12) . .
F4 P1 F5 88.0(10) . .
F3 P1 F5 82.0(8) . .
F2 P1 F5 89.2(10) . .
F1' P1' F2' 90.5(14) . .
F1' P1' F4' 88.5(14) . .
F2' P1' F4' 176.9(16) . .
F1' P1' F6' 84.8(14) . .
F2' P1' F6' 93.1(14) . .
F4' P1' F6' 89.7(14) . .
F1' P1' F5' 98.5(15) . .
F2' P1' F5' 85.7(14) . .
F4' P1' F5' 91.5(15) . .
F6' P1' F5' 176.6(15) . .
F1' P1' F3' 178.8(16) . .
F2' P1' F3' 89.3(14) . .
F4' P1' F3' 91.7(15) . .
F6' P1' F3' 96.4(15) . .
F5' P1' F3' 80.3(14) . .
C12 N3 C15 122.1(9) . .
C12 N3 C15 122.1(9) . 2_755
C15 N3 C15 115.9(18) . 2_755
C12 N3 C15' 121.5(16) . 2_755
C15 N3 C15' 106.7(14) . 2_755
C12 N3 C15' 121.5(16) . .
C15' N3 C15' 117(3) 2_755 .
C16 C15 N3 111.2(19) . .
C16 C15 H15A 109.4 . .
N3 C15 H15A 109.4 . .
C16 C15 H15B 109.4 . .
N3 C15 H15B 109.4 . .
H15A C15 H15B 108 . .
C15 C16 H16A 109.5 . .
C15 C16 H16B 109.5 . .
H16A C16 H16B 109.5 . .
C15 C16 H16C 109.5 . .
H16A C16 H16C 109.5 . .
H16B C16 H16C 109.5 . .
C16' C15' N3 111(2) . .
C16' C15' H15C 109.5 . .
N3 C15' H15C 109.5 . .
C16' C15' H15D 109.5 . .
N3 C15' H15D 109.5 . .
H15C C15' H15D 108.1 . .
C15' C16' H16D 109.5 . .
C15' C16' H16E 109.5 . .
H16D C16' H16E 109.5 . .
C15' C16' H16F 109.5 . .
H16D C16' H16F 109.5 . .
H16E C16' H16F 109.5 . .

loop_
_geom_bond_atom_site_label_1
_geom_bond_atom_site_label_2
_geom_bond_distance
_geom_bond_site_symmetry_2
C13 N4 1.124(7) .
C13 C14 1.475(10) .
C14 H14A 0.96 .
C14 H14B 0.96 .
C14 H14C 0.96 .
C14 H14A 0.96 2_755
C14 H14B 0.96 2_755
C14 H14C 0.96 2_755
C1 N1 1.347(5) .
C1 C2 1.376(6) .
C1 H1 0.93 .
C2 C3 1.357(5) .
C2 H2 0.93 .
C3 C4 1.375(5) .
C3 H3 0.93 .
C4 C5 1.376(5) .
C4 H4 0.93 .
C5 N1 1.368(4) .
C5 C6 1.478(5) .
C6 N2 1.360(4) .
C6 C7 1.365(5) .
C7 C8 1.404(4) .
C7 H7 0.93 .
C8 C9 1.452(7) .
C9 C10 1.388(6) 2_755
C9 C10 1.388(6) .
C10 C11 1.369(7) .
C10 H10 0.93 .
C11 C12 1.390(7) .
C11 H11 0.93 .
C12 N3 1.359(9) .
N4 Ru1 2.074(4) .
N1 Ru1 2.072(3) .
N2 Ru1 1.942(4) .
Ru1 Cl1 2.3444(10) .
Ru1 Cl1 2.3444(10) 2_755
F5 P1 1.606(12) .
F1 P1 1.569(12) .
F2 P1 1.603(12) .
P1 F6 1.581(12) .
P1 F4 1.594(12) .
P1 F3 1.595(12) .
F5' P1' 1.597(14) .
F1' P1' 1.587(14) .
F2' P1' 1.591(14) .
P1' F4' 1.592(14) .
P1' F6' 1.595(14) .
P1' F3' 1.598(14) .
N3 C15 1.490(16) .
N3 C15 1.490(16) 2_755
N3 C15' 1.490(17) 2_755
N3 C15' 1.490(17) .
C15 C16 1.48(3) .
C15 H15A 0.97 .
C15 H15B 0.97 .
C16 H16A 0.96 .
C16 H16B 0.96 .
C16 H16C 0.96 .
C15' C16' 1.49(3) .
C15' H15C 0.97 .
C15' H15D 0.97 .
C16' H16D 0.96 .
C16' H16E 0.96 .
C16' H16F 0.96 .
